data_4325842
loop_
_publ_author_name
'Jian Hu'
'Minh-Hai Nguyen'
'John H. K. Yip'

_publ_section_title
;
 Metallacyclophanes of 1,6-Bis(diphenylphosphino)pyrene: Excimeric
 Emission and Effect of Oxygen on Stability of the Rings
;
_journal_name_full 'Inorganic Chemistry'
_journal_page_first 7429
_journal_page_last 7439
_journal_paper_doi 10.1021/ic102441b
_journal_volume 50
_journal_year 2011
_chemical_formula_sum 'C98 H96 Ag2 F6 O10 P4 S2'
_chemical_formula_weight 1951.49
_chemical_name_systematic
; 
 ? 
;
_space_group_IT_number 15
_symmetry_cell_setting monoclinic
_symmetry_space_group_name_Hall '-C 2yc'
_symmetry_space_group_name_H-M 'C 1 2/c 1'
_atom_sites_solution_hydrogens geom
_atom_sites_solution_primary direct
_atom_sites_solution_secondary difmap
_audit_creation_method SHELXL-97
_cell_angle_alpha 90.00
_cell_angle_beta 116.413(8)
_cell_angle_gamma 90.00
_cell_formula_units_Z 4
_cell_length_a 33.243(7)
_cell_length_b 13.339(3)
_cell_length_c 24.388(6)
_cell_measurement_reflns_used 8141
_cell_measurement_temperature 223(2)
_cell_measurement_theta_max 20.88
_cell_measurement_theta_min 2.27
_cell_volume 9685(4)
_computing_cell_refinement 'Bruker SMART'
_computing_data_collection 'Bruker SMART'
_computing_data_reduction 'Bruker SAINT'
_computing_molecular_graphics 'Bruker SHELXTL'
_computing_publication_material 'Bruker SHELXTL'
_computing_structure_refinement 'SHELXL-97 (Sheldrick, 1997)'
_computing_structure_solution 'SHELXS-97 (Sheldrick, 1990)'
_diffrn_ambient_temperature 223(2)
_diffrn_measured_fraction_theta_full 1.000
_diffrn_measured_fraction_theta_max 1.000
_diffrn_measurement_device_type 'CCD area detector'
_diffrn_measurement_method 'phi and omega scans'
_diffrn_radiation_monochromator graphite
_diffrn_radiation_source 'fine-focus sealed tube'
_diffrn_radiation_type MoK\a
_diffrn_radiation_wavelength 0.71073
_diffrn_reflns_av_R_equivalents 0.0495
_diffrn_reflns_av_sigmaI/netI 0.0333
_diffrn_reflns_limit_h_max 39
_diffrn_reflns_limit_h_min -39
_diffrn_reflns_limit_k_max 15
_diffrn_reflns_limit_k_min -15
_diffrn_reflns_limit_l_max 29
_diffrn_reflns_limit_l_min -29
_diffrn_reflns_number 51114
_diffrn_reflns_theta_full 25.00
_diffrn_reflns_theta_max 25.00
_diffrn_reflns_theta_min 1.67
_exptl_absorpt_coefficient_mu 0.580
_exptl_absorpt_correction_T_max 0.8928
_exptl_absorpt_correction_T_min 0.8184
_exptl_absorpt_correction_type 'Sadabs, (Sheldrick 2001)'
_exptl_crystal_colour Orange
_exptl_crystal_density_diffrn 1.338
_exptl_crystal_density_meas 0
_exptl_crystal_description Block
_exptl_crystal_F_000 4016
_exptl_crystal_size_max 0.36
_exptl_crystal_size_mid 0.28
_exptl_crystal_size_min 0.20
_refine_diff_density_max 3.756
_refine_diff_density_min -0.706
_refine_diff_density_rms 0.137
_refine_ls_extinction_method none
_refine_ls_goodness_of_fit_ref 1.037
_refine_ls_hydrogen_treatment mixed
_refine_ls_matrix_type full
_refine_ls_number_parameters 550
_refine_ls_number_reflns 8523
_refine_ls_number_restraints 76
_refine_ls_restrained_S_all 1.047
_refine_ls_R_factor_all 0.1015
_refine_ls_R_factor_gt 0.0858
_refine_ls_shift/su_max 0.001
_refine_ls_shift/su_mean 0.000
_refine_ls_structure_factor_coef Fsqd
_refine_ls_weighting_details 'calc w=1/[\s^2^(Fo^2^)+(0.1429P)^2^+62.4531P] where P=(Fo^2^+2Fc^2^)/3'
_refine_ls_weighting_scheme calc
_refine_ls_wR_factor_gt 0.2292
_refine_ls_wR_factor_ref 0.2429
_reflns_number_gt 6838
_reflns_number_total 8523
_reflns_threshold_expression >2sigma(I)
_cod_data_source_file ic102441b_si_002_1.cif
_cod_data_source_block 5352a
_cod_original_cell_volume 9686(4)
_cod_database_code 4325842

loop_
_symmetry_equiv_pos_as_xyz
'x, y, z'
'-x, y, -z+1/2'
'x+1/2, y+1/2, z'
'-x+1/2, y+1/2, -z+1/2'
'-x, -y, -z'
'x, -y, z-1/2'
'-x+1/2, -y+1/2, -z'
'x+1/2, -y+1/2, z-1/2'

loop_
_atom_site_label
_atom_site_type_symbol
_atom_site_fract_x
_atom_site_fract_y
_atom_site_fract_z
_atom_site_U_iso_or_equiv
_atom_site_adp_type
_atom_site_occupancy
_atom_site_symmetry_multiplicity
_atom_site_calc_flag
_atom_site_refinement_flags
Ag1 Ag 0.161254(16) 0.84508(4) 0.44000(2) 0.0504(2) Uani 1 1 d .
P1 P 0.16774(5) 0.97322(13) 0.37143(7) 0.0445(4) Uani 1 1 d .
P2 P 0.10038(5) 0.77261(14) 0.45973(7) 0.0473(4) Uani 1 1 d .
C1 C 0.11334(19) 0.9893(4) 0.3051(3) 0.0391(13) Uani 1 1 d .
C2 C 0.0943(2) 1.0847(5) 0.2871(3) 0.0460(14) Uani 1 1 d .
H2 H 0.1104 1.1415 0.3084 0.055 Uiso 1 1 calc R
C3 C 0.0521(2) 1.0970(4) 0.2384(3) 0.0423(13) Uani 1 1 d .
H3 H 0.0401 1.1618 0.2273 0.051 Uiso 1 1 calc R
C4 C -0.01610(19) 1.0251(5) 0.1554(3) 0.0398(13) Uani 1 1 d .
H4 H -0.0288 1.0892 0.1439 0.048 Uiso 1 1 calc R
C5 C -0.03922(18) 0.9458(4) 0.1243(2) 0.0378(13) Uani 1 1 d .
H5 H -0.0677 0.9556 0.0912 0.045 Uiso 1 1 calc R
C6 C -0.0452(2) 0.7604(5) 0.1055(3) 0.0455(14) Uani 1 1 d .
C7 C -0.0268(3) 0.6652(5) 0.1258(4) 0.065(2) Uani 1 1 d .
H7 H -0.0428 0.6085 0.1041 0.078 Uiso 1 1 calc R
C8 C 0.0133(3) 0.6520(5) 0.1758(4) 0.073(2) Uani 1 1 d .
H8 H 0.0241 0.5867 0.1884 0.088 Uiso 1 1 calc R
C9 C 0.0824(2) 0.7247(5) 0.2587(3) 0.0589(19) Uani 1 1 d .
H9 H 0.0946 0.6602 0.2710 0.071 Uiso 1 1 calc R
C10 C 0.1065(2) 0.8039(5) 0.2884(3) 0.0455(14) Uani 1 1 d .
H10 H 0.1354 0.7939 0.3203 0.055 Uiso 1 1 calc R
C11 C 0.04579(18) 0.9172(4) 0.2232(2) 0.0337(12) Uani 1 1 d .
C12 C 0.0205(2) 0.8330(4) 0.1902(3) 0.0375(13) Uani 1 1 d .
C3A C 0.02757(19) 1.0160(4) 0.2061(3) 0.0361(12) Uani 1 1 d .
C5A C -0.02183(19) 0.8448(4) 0.1397(3) 0.0384(13) Uani 1 1 d .
C8A C 0.0388(2) 0.7343(5) 0.2088(3) 0.0529(17) Uani 1 1 d .
C10A C 0.08937(18) 0.9049(4) 0.2732(2) 0.0364(12) Uani 1 1 d .
C1B C 0.2057(2) 0.9466(5) 0.3380(3) 0.0492(15) Uani 1 1 d .
C2B C 0.2464(2) 0.9034(6) 0.3747(3) 0.0620(19) Uani 1 1 d .
H2B H 0.2535 0.8861 0.4153 0.074 Uiso 1 1 calc R
C3B C 0.2766(3) 0.8854(8) 0.3516(4) 0.077(2) Uani 1 1 d .
H3B H 0.3047 0.8571 0.3772 0.093 Uiso 1 1 calc R
C4B C 0.2669(3) 0.9074(9) 0.2930(5) 0.094(3) Uani 1 1 d .
H4B H 0.2883 0.8968 0.2782 0.113 Uiso 1 1 calc R
C5B C 0.2255(3) 0.9456(12) 0.2556(4) 0.122(5) Uani 1 1 d .
H5B H 0.2176 0.9575 0.2140 0.147 Uiso 1 1 calc R
C6B C 0.1957(3) 0.9662(9) 0.2782(4) 0.087(3) Uani 1 1 d .
H6B H 0.1677 0.9946 0.2524 0.104 Uiso 1 1 calc R
C1C C 0.1823(2) 1.0992(6) 0.4022(4) 0.068(2) Uani 1 1 d .
C2C C 0.2022(4) 1.1672(7) 0.3786(5) 0.101(4) Uani 1 1 d .
H2C H 0.2092 1.1477 0.3469 0.121 Uiso 1 1 calc R
C3C C 0.2117(5) 1.2650(10) 0.4021(8) 0.138(6) Uani 1 1 d .
H3C H 0.2257 1.3106 0.3867 0.165 Uiso 1 1 calc R
C4C C 0.2008(5) 1.2933(12) 0.4463(9) 0.145(7) Uani 1 1 d .
H4C H 0.2070 1.3593 0.4612 0.174 Uiso 1 1 calc R
C5C C 0.1811(5) 1.2302(12) 0.4699(8) 0.152(7) Uani 1 1 d .
H5C H 0.1732 1.2523 0.5004 0.183 Uiso 1 1 calc R
C6C C 0.1722(3) 1.1285(8) 0.4481(5) 0.099(4) Uani 1 1 d .
H6C H 0.1595 1.0828 0.4654 0.118 Uiso 1 1 calc R
C1D C 0.1113(2) 0.6474(6) 0.4918(3) 0.0593(19) Uani 1 1 d .
C2D C 0.1418(3) 0.5893(6) 0.4825(4) 0.078(2) Uani 1 1 d .
H2D H 0.1571 0.6155 0.4612 0.093 Uiso 1 1 calc R
C3D C 0.1499(4) 0.4917(8) 0.5045(6) 0.110(4) Uani 1 1 d .
H3D H 0.1700 0.4517 0.4967 0.132 Uiso 1 1 calc R
C4D C 0.1303(4) 0.4537(8) 0.5359(6) 0.103(3) Uani 1 1 d .
H4D H 0.1367 0.3877 0.5507 0.123 Uiso 1 1 calc R
C5D C 0.1002(5) 0.5107(9) 0.5472(6) 0.113(4) Uani 1 1 d .
H5D H 0.0866 0.4840 0.5705 0.136 Uiso 1 1 calc R
C6D C 0.0896(4) 0.6095(8) 0.5236(5) 0.093(3) Uani 1 1 d .
H6D H 0.0683 0.6480 0.5298 0.111 Uiso 1 1 calc R
C1E C 0.0914(2) 0.8428(6) 0.5171(3) 0.0520(17) Uani 1 1 d .
C2E C 0.1295(3) 0.8721(10) 0.5677(4) 0.105(4) Uani 1 1 d .
H2E H 0.1580 0.8606 0.5696 0.126 Uiso 1 1 calc R
C3E C 0.1256(4) 0.9185(15) 0.6157(5) 0.157(7) Uani 1 1 d .
H3E H 0.1517 0.9344 0.6513 0.188 Uiso 1 1 calc R
C4E C 0.0851(4) 0.9419(11) 0.6127(5) 0.120(5) Uani 1 1 d .
H4E H 0.0833 0.9768 0.6450 0.144 Uiso 1 1 calc R
C5E C 0.0481(3) 0.9150(8) 0.5639(4) 0.078(2) Uani 1 1 d .
H5E H 0.0199 0.9316 0.5617 0.094 Uiso 1 1 calc R
C6E C 0.0502(3) 0.8627(6) 0.5157(4) 0.0616(19) Uani 1 1 d .
H6E H 0.0237 0.8410 0.4824 0.074 Uiso 1 1 calc R
S1 S 0.26421(5) 0.86663(13) 0.56710(7) 0.0483(4) Uani 1 1 d .
O1 O 0.22201(16) 0.8143(4) 0.5417(2) 0.0592(12) Uani 1 1 d .
O2 O 0.26715(19) 0.9483(4) 0.5305(3) 0.0709(15) Uani 1 1 d .
O3 O 0.30232(16) 0.8012(4) 0.5932(2) 0.0595(13) Uani 1 1 d .
C13 C 0.2644(3) 0.9290(8) 0.6333(4) 0.076(2) Uani 1 1 d .
F1 F 0.2319(2) 0.9968(4) 0.6165(3) 0.110(2) Uani 1 1 d .
F2 F 0.2583(3) 0.8637(5) 0.6693(3) 0.112(2) Uani 1 1 d .
F3 F 0.3021(2) 0.9754(6) 0.6657(3) 0.123(2) Uani 1 1 d .
O1S O 0.0780(7) 0.3649(13) 0.2655(7) 0.288(10) Uani 1 1 d DU
C1S C 0.0502(8) 0.3633(19) 0.3415(8) 0.261(15) Uani 1 1 d DU
H1S1 H 0.0220 0.3615 0.3045 0.391 Uiso 1 1 calc R
H1S2 H 0.0476 0.4086 0.3708 0.391 Uiso 1 1 calc R
H1S3 H 0.0574 0.2965 0.3590 0.391 Uiso 1 1 calc R
C2S C 0.0867(7) 0.3989(19) 0.3262(8) 0.270(15) Uani 1 1 d DU
H2S1 H 0.0882 0.4723 0.3278 0.324 Uiso 1 1 calc R
H2S2 H 0.1157 0.3727 0.3563 0.324 Uiso 1 1 calc R
C3S C 0.1056(6) 0.372(2) 0.2332(11) 0.276(15) Uani 1 1 d DU
H3S1 H 0.1310 0.3253 0.2514 0.332 Uiso 1 1 calc R
H3S2 H 0.1175 0.4399 0.2366 0.332 Uiso 1 1 calc R
C4S C 0.0776(12) 0.346(2) 0.1673(10) 0.36(2) Uani 1 1 d DU
H4S1 H 0.0660 0.4068 0.1439 0.544 Uiso 1 1 calc R
H4S2 H 0.0528 0.3035 0.1635 0.544 Uiso 1 1 calc R
H4S3 H 0.0959 0.3104 0.1517 0.544 Uiso 1 1 calc R
O2S O 0.1356(4) 0.2371(7) 0.6094(6) 0.166(4) Uani 1 1 d DU
C5S C 0.2078(6) 0.2985(19) 0.6803(9) 0.313(18) Uani 1 1 d DU
H5S1 H 0.2191 0.2412 0.6669 0.470 Uiso 1 1 calc R
H5S2 H 0.2269 0.3107 0.7234 0.470 Uiso 1 1 calc R
H5S3 H 0.2079 0.3571 0.6568 0.470 Uiso 1 1 calc R
C6S C 0.1607(7) 0.2774(18) 0.6707(7) 0.246(13) Uani 1 1 d DU
H6S1 H 0.1611 0.2289 0.7011 0.295 Uiso 1 1 calc R
H6S2 H 0.1465 0.3392 0.6752 0.295 Uiso 1 1 calc R
C7S C 0.0886(5) 0.210(2) 0.5801(11) 0.304(17) Uani 1 1 d DU
H7S1 H 0.0701 0.2684 0.5778 0.365 Uiso 1 1 calc R
H7S2 H 0.0827 0.1576 0.6038 0.365 Uiso 1 1 calc R
C8S C 0.0770(9) 0.172(3) 0.5167(11) 0.40(3) Uani 1 1 d DU
H8S1 H 0.0563 0.2185 0.4868 0.606 Uiso 1 1 calc R
H8S2 H 0.0630 0.1068 0.5111 0.606 Uiso 1 1 calc R
H8S3 H 0.1041 0.1670 0.5114 0.606 Uiso 1 1 calc R

loop_
_atom_site_aniso_label
_atom_site_aniso_U_11
_atom_site_aniso_U_22
_atom_site_aniso_U_33
_atom_site_aniso_U_23
_atom_site_aniso_U_13
_atom_site_aniso_U_12
Ag1 0.0423(3) 0.0668(4) 0.0363(3) 0.0025(2) 0.0122(2) 0.0116(2)
P1 0.0346(8) 0.0505(9) 0.0351(8) -0.0042(7) 0.0036(6) -0.0014(7)
P2 0.0394(9) 0.0608(10) 0.0332(8) 0.0049(7) 0.0085(7) 0.0144(7)
C1 0.034(3) 0.045(3) 0.031(3) -0.001(2) 0.008(2) 0.000(2)
C2 0.041(3) 0.047(3) 0.041(3) -0.004(3) 0.010(3) -0.009(3)
C3 0.039(3) 0.037(3) 0.044(3) 0.002(3) 0.013(3) 0.002(3)
C4 0.032(3) 0.043(3) 0.042(3) 0.008(3) 0.014(3) 0.006(2)
C5 0.028(3) 0.048(3) 0.030(3) 0.006(2) 0.006(2) 0.000(2)
C6 0.041(3) 0.048(4) 0.038(3) -0.004(3) 0.009(3) -0.010(3)
C7 0.069(5) 0.042(4) 0.055(4) -0.008(3) 0.002(4) -0.011(3)
C8 0.069(5) 0.042(4) 0.078(6) -0.002(4) 0.005(4) 0.003(3)
C9 0.059(4) 0.037(3) 0.056(4) -0.002(3) 0.003(3) 0.010(3)
C10 0.037(3) 0.049(3) 0.035(3) 0.003(3) 0.001(3) 0.010(3)
C11 0.031(3) 0.039(3) 0.027(3) 0.001(2) 0.010(2) 0.002(2)
C12 0.040(3) 0.036(3) 0.034(3) 0.002(2) 0.014(3) 0.002(2)
C3A 0.034(3) 0.041(3) 0.033(3) 0.002(2) 0.013(2) 0.000(2)
C5A 0.033(3) 0.047(3) 0.030(3) -0.004(2) 0.010(2) -0.010(2)
C8A 0.052(4) 0.040(3) 0.045(4) -0.001(3) 0.003(3) 0.004(3)
C10A 0.032(3) 0.045(3) 0.029(3) 0.003(2) 0.011(2) 0.003(2)
C1B 0.040(3) 0.061(4) 0.039(3) 0.009(3) 0.010(3) -0.004(3)
C2B 0.041(4) 0.085(5) 0.051(4) 0.010(4) 0.013(3) 0.005(4)
C3B 0.044(4) 0.108(7) 0.072(5) 0.017(5) 0.017(4) 0.012(4)
C4B 0.060(5) 0.152(10) 0.085(7) 0.019(7) 0.045(5) 0.005(6)
C5B 0.075(6) 0.234(15) 0.063(6) 0.061(8) 0.037(5) 0.031(8)
C6B 0.045(4) 0.154(9) 0.063(5) 0.050(6) 0.024(4) 0.029(5)
C1C 0.043(4) 0.056(4) 0.066(5) -0.017(4) -0.010(3) -0.006(3)
C2C 0.088(7) 0.065(6) 0.101(8) -0.007(5) -0.002(6) -0.020(5)
C3C 0.093(9) 0.083(8) 0.180(15) -0.020(9) 0.009(9) -0.019(7)
C4C 0.097(10) 0.091(10) 0.193(18) -0.056(11) 0.016(10) -0.022(8)
C5C 0.090(9) 0.122(12) 0.188(16) -0.091(12) 0.011(10) 0.009(8)
C6C 0.070(6) 0.092(7) 0.098(7) -0.048(6) 0.006(5) 0.010(5)
C1D 0.051(4) 0.072(5) 0.045(4) 0.018(3) 0.013(3) 0.019(3)
C2D 0.084(6) 0.060(5) 0.092(6) 0.019(4) 0.042(5) 0.024(4)
C3D 0.114(9) 0.077(7) 0.150(11) 0.023(7) 0.070(9) 0.019(6)
C4D 0.118(9) 0.071(6) 0.111(9) 0.031(6) 0.044(7) 0.019(6)
C5D 0.141(11) 0.104(8) 0.102(8) 0.039(7) 0.061(8) 0.009(8)
C6D 0.108(8) 0.084(6) 0.099(7) 0.041(6) 0.058(6) 0.025(6)
C1E 0.038(3) 0.076(5) 0.039(3) -0.002(3) 0.015(3) 0.007(3)
C2E 0.046(4) 0.210(13) 0.055(5) -0.049(7) 0.019(4) -0.006(6)
C3E 0.086(8) 0.31(2) 0.085(8) -0.112(11) 0.045(6) -0.058(10)
C4E 0.097(8) 0.201(13) 0.091(7) -0.075(8) 0.068(7) -0.043(8)
C5E 0.070(5) 0.108(7) 0.076(6) 0.001(5) 0.050(5) 0.010(5)
C6E 0.045(4) 0.084(5) 0.058(4) -0.009(4) 0.025(3) 0.003(4)
S1 0.0416(9) 0.0593(10) 0.0368(8) -0.0033(7) 0.0108(7) 0.0160(7)
O1 0.047(3) 0.074(3) 0.043(3) -0.002(2) 0.007(2) 0.009(2)
O2 0.072(4) 0.074(3) 0.071(3) 0.015(3) 0.036(3) 0.022(3)
O3 0.045(3) 0.074(3) 0.049(3) 0.002(2) 0.012(2) 0.024(2)
C13 0.084(6) 0.088(6) 0.056(5) -0.023(5) 0.032(5) -0.002(5)
F1 0.130(5) 0.093(4) 0.133(5) -0.031(4) 0.082(4) 0.025(4)
F2 0.162(6) 0.126(5) 0.058(3) -0.017(3) 0.059(4) -0.005(4)
F3 0.112(5) 0.144(6) 0.096(4) -0.072(4) 0.031(4) -0.036(4)
O1S 0.268(19) 0.30(2) 0.27(2) -0.045(16) 0.090(16) -0.053(16)
C1S 0.24(3) 0.22(2) 0.18(2) -0.021(18) -0.047(17) -0.01(2)
C2S 0.27(3) 0.22(2) 0.21(2) -0.044(19) 0.010(18) 0.00(2)
C3S 0.21(2) 0.27(2) 0.27(3) 0.04(2) 0.034(18) -0.081(19)
C4S 0.71(5) 0.28(3) 0.26(3) -0.08(2) 0.35(3) -0.13(3)
O2S 0.200(11) 0.117(7) 0.195(11) 0.036(7) 0.102(9) -0.018(7)
C5S 0.38(4) 0.25(3) 0.16(2) 0.073(19) -0.02(2) -0.06(3)
C6S 0.34(3) 0.23(2) 0.182(19) 0.075(17) 0.129(19) 0.00(2)
C7S 0.26(2) 0.31(3) 0.41(3) 0.08(2) 0.21(2) -0.08(2)
C8S 0.29(4) 0.42(5) 0.45(5) -0.02(4) 0.12(3) -0.17(3)

loop_
_atom_type_symbol
_atom_type_description
_atom_type_scat_dispersion_real
_atom_type_scat_dispersion_imag
_atom_type_scat_source
C C 0.0033 0.0016 'International Tables Vol C Tables 4.2.6.8 and 6.1.1.4'
H H 0.0000 0.0000 'International Tables Vol C Tables 4.2.6.8 and 6.1.1.4'
O O 0.0106 0.0060 'International Tables Vol C Tables 4.2.6.8 and 6.1.1.4'
F F 0.0171 0.0103 'International Tables Vol C Tables 4.2.6.8 and 6.1.1.4'
P P 0.1023 0.0942 'International Tables Vol C Tables 4.2.6.8 and 6.1.1.4'
S S 0.1246 0.1234 'International Tables Vol C Tables 4.2.6.8 and 6.1.1.4'
Ag Ag -0.8971 1.1015 'International Tables Vol C Tables 4.2.6.8 and 6.1.1.4'

loop_
_geom_angle_atom_site_label_1
_geom_angle_atom_site_label_2
_geom_angle_atom_site_label_3
_geom_angle
_geom_angle_site_symmetry_1
_geom_angle_site_symmetry_3
O1 Ag1 P1 121.58(14) . .
O1 Ag1 P2 96.64(13) . .
P1 Ag1 P2 136.71(6) . .
C1B P1 C1C 104.8(4) . .
C1B P1 C1 103.7(3) . .
C1C P1 C1 103.6(3) . .
C1B P1 Ag1 117.2(2) . .
C1C P1 Ag1 116.6(3) . .
C1 P1 Ag1 109.4(2) . .
C1D P2 C1E 102.3(3) . .
C1D P2 C6 103.0(3) . 2
C1E P2 C6 105.8(3) . 2
C1D P2 Ag1 114.9(3) . .
C1E P2 Ag1 112.2(2) . .
C6 P2 Ag1 117.2(2) 2 .
C10A C1 C2 119.4(5) . .
C10A C1 P1 119.5(4) . .
C2 C1 P1 121.1(4) . .
C3 C2 C1 121.3(6) . .
C3A C3 C2 121.0(6) . .
C5 C4 C3A 122.2(5) . .
C4 C5 C5A 122.0(5) . .
C7 C6 C5A 118.4(6) . .
C7 C6 P2 120.1(5) . 2
C5A C6 P2 121.4(5) . 2
C8 C7 C6 122.3(6) . .
C7 C8 C8A 120.9(7) . .
C10 C9 C8A 122.0(6) . .
C9 C10 C10A 122.0(5) . .
C12 C11 C10A 120.9(5) . .
C12 C11 C3A 119.7(5) . .
C10A C11 C3A 119.5(5) . .
C5A C12 C11 121.2(5) . .
C5A C12 C8A 119.8(5) . .
C11 C12 C8A 119.0(5) . .
C3 C3A C4 122.9(5) . .
C3 C3A C11 119.4(5) . .
C4 C3A C11 117.7(5) . .
C12 C5A C6 120.1(6) . .
C12 C5A C5 117.3(5) . .
C6 C5A C5 122.5(5) . .
C8 C8A C9 123.0(6) . .
C8 C8A C12 118.3(6) . .
C9 C8A C12 118.7(6) . .
C1 C10A C11 119.5(5) . .
C1 C10A C10 123.1(5) . .
C11 C10A C10 117.4(5) . .
C6B C1B C2B 118.4(7) . .
C6B C1B P1 123.6(5) . .
C2B C1B P1 118.0(5) . .
C3B C2B C1B 119.7(7) . .
C4B C3B C2B 121.5(8) . .
C3B C4B C5B 118.8(8) . .
C6B C5B C4B 120.2(8) . .
C5B C6B C1B 121.2(7) . .
C6C C1C C2C 119.4(9) . .
C6C C1C P1 119.2(8) . .
C2C C1C P1 121.4(8) . .
C1C C2C C3C 120.1(14) . .
C4C C3C C2C 119.9(17) . .
C3C C4C C5C 121.9(15) . .
C4C C5C C6C 119.5(16) . .
C1C C6C C5C 119.2(14) . .
C6D C1D C2D 119.9(8) . .
C6D C1D P2 122.1(6) . .
C2D C1D P2 118.0(6) . .
C1D C2D C3D 119.7(9) . .
C4D C3D C2D 121.9(11) . .
C3D C4D C5D 119.8(10) . .
C4D C5D C6D 120.3(11) . .
C1D C6D C5D 118.3(10) . .
C2E C1E C6E 118.5(7) . .
C2E C1E P2 115.8(6) . .
C6E C1E P2 125.5(6) . .
C1E C2E C3E 119.4(9) . .
C4E C3E C2E 121.7(10) . .
C5E C4E C3E 119.4(9) . .
C4E C5E C6E 121.2(8) . .
C1E C6E C5E 119.7(7) . .
O3 S1 O1 113.3(3) . .
O3 S1 O2 116.5(3) . .
O1 S1 O2 115.0(3) . .
O3 S1 C13 103.4(4) . .
O1 S1 C13 102.9(4) . .
O2 S1 C13 103.3(4) . .
S1 O1 Ag1 124.4(3) . .
F3 C13 F2 107.6(8) . .
F3 C13 F1 107.2(8) . .
F2 C13 F1 108.2(8) . .
F3 C13 S1 112.3(7) . .
F2 C13 S1 110.4(6) . .
F1 C13 S1 111.0(6) . .
C2S O1S C3S 130.2(17) . .
O1S C2S C1S 109.8(5) . .
O1S C3S C4S 109.0(5) . .
C7S O2S C6S 126.9(13) . .
O2S C6S C5S 108.1(5) . .
O2S C7S C8S 108.6(5) . .

loop_
_geom_bond_atom_site_label_1
_geom_bond_atom_site_label_2
_geom_bond_distance
_geom_bond_site_symmetry_2
Ag1 O1 2.437(5) .
Ag1 P1 2.4668(18) .
Ag1 P2 2.4753(19) .
P1 C1B 1.816(7) .
P1 C1C 1.816(8) .
P1 C1 1.825(6) .
P2 C1D 1.811(7) .
P2 C1E 1.816(7) .
P2 C6 1.823(6) 2
C1 C10A 1.399(8) .
C1 C2 1.402(9) .
C2 C3 1.387(9) .
C3 C3A 1.371(8) .
C4 C5 1.329(8) .
C4 C3A 1.432(8) .
C5 C5A 1.449(8) .
C6 C7 1.401(10) .
C6 C5A 1.410(8) .
C6 P2 1.823(6) 2
C7 C8 1.360(11) .
C8 C8A 1.402(10) .
C9 C10 1.328(9) .
C9 C8A 1.426(9) .
C10 C10A 1.445(9) .
C11 C12 1.420(8) .
C11 C10A 1.428(7) .
C11 C3A 1.433(8) .
C12 C5A 1.407(8) .
C12 C8A 1.436(8) .
C1B C6B 1.368(10) .
C1B C2B 1.374(10) .
C2B C3B 1.373(11) .
C3B C4B 1.351(12) .
C4B C5B 1.368(13) .
C5B C6B 1.360(13) .
C1C C6C 1.361(14) .
C1C C2C 1.389(15) .
C2C C3C 1.403(17) .
C3C C4C 1.34(2) .
C4C C5C 1.34(3) .
C5C C6C 1.438(16) .
C1D C6D 1.369(12) .
C1D C2D 1.373(11) .
C2D C3D 1.389(13) .
C3D C4D 1.307(16) .
C4D C5D 1.377(17) .
C5D C6D 1.417(15) .
C1E C2E 1.375(11) .
C1E C6E 1.380(10) .
C2E C3E 1.380(13) .
C3E C4E 1.351(16) .
C4E C5E 1.325(14) .
C5E C6E 1.396(11) .
S1 O3 1.433(5) .
S1 O1 1.438(5) .
S1 O2 1.439(6) .
S1 C13 1.814(8) .
C13 F3 1.302(11) .
C13 F2 1.315(11) .
C13 F1 1.326(11) .
O1S C2S 1.450(5) .
O1S C3S 1.454(5) .
C1S C2S 1.497(5) .
C3S C4S 1.497(5) .
O2S C7S 1.447(5) .
O2S C6S 1.451(5) .
C5S C6S 1.504(5) .
C7S C8S 1.503(5) .
